data_1550043
loop_
_publ_author_name
'S\'anchez-Roa, David'
'Santiago, Tom\'as G'
'Fern\'andez-Mill\'an, Maria'
'Cuenca, Tom\'as'
'Palma, Pilar'
'C\'ampora, Juan'
'Mosquera, Marta E. G.'

_publ_section_title
;
 Interaction of an imidazolium-2-amidinate (NHC-CDI) zwitterion with zinc
 dichloride in dichloromethane: role as ligands and C-Cl activation
 promoters.
;
_journal_issue 89
_journal_name_full 'Chemical communications (Cambridge, England)'
_journal_page_first 12586
_journal_page_last 12589
_journal_paper_doi 10.1039/c8cc07661h
_journal_volume 54
_journal_year 2018
_chemical_formula_moiety 'C74  H1020  N8  Cl28'
_chemical_formula_sum 'C74 H102 Cl28 N8'
_chemical_formula_weight 2096.23
_space_group_IT_number 2
_space_group_name_Hall '-P 1'
_space_group_name_H-M_alt 'P -1'
_symmetry_cell_setting triclinic
_symmetry_Int_Tables_number 2
_symmetry_space_group_name_Hall '-P 1'
_symmetry_space_group_name_H-M 'P -1'
_atom_sites_solution_hydrogens geom
_audit_conform_dict_location ftp://ftp.iucr.org/pub/cif_core.dic
_audit_conform_dict_name cif_core.dic
_audit_conform_dict_version 2.4.3
_audit_creation_date 2018-08-02T14:14:40-00:00
_audit_creation_method 'WinGX routine CIF_UPDATE'
_audit_update_record
;
2018-09-22 deposited with the CCDC.
2018-10-11 downloaded from the CCDC.
;
_cell_angle_alpha 98.93(4)
_cell_angle_beta 92.92(3)
_cell_angle_gamma 110.32(5)
_cell_formula_units_Z 2
_cell_length_a 12.838(6)
_cell_length_b 15.476(15)
_cell_length_c 27.491(9)
_cell_measurement_reflns_used 23
_cell_measurement_temperature 200(2)
_cell_measurement_theta_max 18.79
_cell_measurement_theta_min 3.08
_cell_measurement_wavelength 0.71073
_cell_volume 5027(6)
_computing_molecular_graphics 'Ortep for Windows (Farrugia, 2012)'
_computing_publication_material 'WinGX publication routines (Farrugia, 2012)'
_computing_structure_refinement 'SHELXL-2016/6 (Sheldrick, 2016)'
_diffrn_ambient_temperature 200(2)
_diffrn_detector 'CCD plate'
_diffrn_detector_area_resol_mean 9
_diffrn_measured_fraction_theta_full 0.99
_diffrn_measured_fraction_theta_max 0.99
_diffrn_measurement_device '95mm CCD camera on \k-goniostat'
_diffrn_measurement_device_type KappaCCD
_diffrn_measurement_method 'CCD rotation images, thick slices'
_diffrn_orient_matrix_UB_11 0.01
_diffrn_orient_matrix_UB_12 0
_diffrn_orient_matrix_UB_13 0
_diffrn_orient_matrix_UB_21 0
_diffrn_orient_matrix_UB_22 0.01
_diffrn_orient_matrix_UB_23 0
_diffrn_orient_matrix_UB_31 0
_diffrn_orient_matrix_UB_32 0
_diffrn_orient_matrix_UB_33 0.01
_diffrn_radiation_monochromator 'horizonally mounted graphite crystal'
_diffrn_radiation_probe x-ray
_diffrn_radiation_type MoK\a
_diffrn_radiation_wavelength 0.71073
_diffrn_reflns_av_R_equivalents 0.1069
_diffrn_reflns_av_unetI/netI 0.2205
_diffrn_reflns_Laue_measured_fraction_full 0.99
_diffrn_reflns_Laue_measured_fraction_max 0.99
_diffrn_reflns_limit_h_max 14
_diffrn_reflns_limit_h_min -14
_diffrn_reflns_limit_k_max 17
_diffrn_reflns_limit_k_min -17
_diffrn_reflns_limit_l_max 30
_diffrn_reflns_limit_l_min -30
_diffrn_reflns_number 55323
_diffrn_reflns_point_group_measured_fraction_full 0.99
_diffrn_reflns_point_group_measured_fraction_max 0.99
_diffrn_reflns_reduction_process
;
        Scaled and merged with Sortav
        R.H. Blessing, (1987) Cryst. Rev. 1, 3-58
        R.H. Blessing, (1989) J. Appl. Cryst. 22, 396-397
;
_diffrn_reflns_theta_full 23.2
_diffrn_reflns_theta_max 23.2
_diffrn_reflns_theta_min 3.02
_diffrn_source 'Enraf Nonius FR590'
_diffrn_standards_number 0
_exptl_absorpt_coefficient_mu 0.798
_exptl_absorpt_correction_T_max 0.908
_exptl_absorpt_correction_T_min 0.824
_exptl_absorpt_correction_type multi-scan
_exptl_absorpt_process_details
;
 R.H. Blessing, Acta Cryst. (1995), A51, 33-38
;
_exptl_crystal_density_diffrn 1.385
_exptl_crystal_density_method 'not measured'
_exptl_crystal_description prism
_exptl_crystal_F_000 2156
_exptl_crystal_size_max 0.49
_exptl_crystal_size_mid 0.48
_exptl_crystal_size_min 0.28
_refine_diff_density_max 0.957
_refine_diff_density_min -0.694
_refine_diff_density_rms 0.096
_refine_ls_extinction_method none
_refine_ls_goodness_of_fit_ref 0.919
_refine_ls_hydrogen_treatment constr
_refine_ls_matrix_type full
_refine_ls_number_constraints 0
_refine_ls_number_parameters 986
_refine_ls_number_reflns 14192
_refine_ls_number_restraints 0
_refine_ls_restrained_S_all 0.919
_refine_ls_R_factor_all 0.198
_refine_ls_R_factor_gt 0.094
_refine_ls_shift/su_max 0
_refine_ls_shift/su_mean 0
_refine_ls_structure_factor_coef Fsqd
_refine_ls_weighting_details 'w=1/[\s^2^(Fo^2^)+(0.1326P)^2^] where P=(Fo^2^+2Fc^2^)/3'
_refine_ls_weighting_scheme calc
_refine_ls_wR_factor_gt 0.2284
_refine_ls_wR_factor_ref 0.2905
_reflns_Friedel_coverage 0
_reflns_number_gt 5675
_reflns_number_total 14192
_reflns_threshold_expression 'I > 2\s(I)'
_cod_data_source_file c8cc07661h2.cif
_cod_data_source_block 2_2Cl_13CH2Cl2
_cod_depositor_comments 'Adding full bibliography for 1550040--1550043.cif.'
_cod_original_cell_volume 5028(6)
_cod_database_code 1550043

loop_
_symmetry_equiv_pos_as_xyz
'x, y, z'
'-x, -y, -z'

loop_
_atom_site_label
_atom_site_type_symbol
_atom_site_fract_x
_atom_site_fract_y
_atom_site_fract_z
_atom_site_U_iso_or_equiv
_atom_site_adp_type
_atom_site_occupancy
_atom_site_site_symmetry_order
_atom_site_calc_flag
_atom_site_refinement_flags_posn
_atom_site_refinement_flags_adp
_atom_site_refinement_flags_occupancy
_atom_site_disorder_assembly
_atom_site_disorder_group
N1 N 0.0187(5) 0.7325(4) 0.2700(2) 0.0356(17) Uani 1 1 d . . . . .
N2 N 0.1472(6) 0.8766(5) 0.2647(2) 0.0404(18) Uani 1 1 d . . . . .
N3 N 0.0840(5) 0.8350(4) 0.3828(2) 0.0355(17) Uani 1 1 d . . . . .
N4 N 0.0170(5) 0.9273(5) 0.3531(2) 0.0370(17) Uani 1 1 d . . . . .
N5 N -0.0613(5) 0.6811(4) 0.1852(2) 0.0371(17) Uani 1 1 d . . . . .
N6 N -0.1060(5) 0.5208(5) 0.1763(2) 0.0357(17) Uani 1 1 d . . . . .
N7 N -0.3297(5) 0.5282(4) 0.1294(2) 0.0379(17) Uani 1 1 d . . . . .
N8 N -0.2130(5) 0.6008(4) 0.0816(2) 0.0356(17) Uani 1 1 d . . . . .
Cl1 Cl 0.31839(17) 0.40128(15) 0.07321(7) 0.0465(6) Uani 1 1 d . . . . .
Cl2 Cl 0.08736(18) 0.87917(15) 0.54635(7) 0.0471(6) Uani 1 1 d . . . . .
C1 C 0.0370(6) 0.6969(6) 0.2201(3) 0.038(2) Uani 1 1 d . . . . .
H1A H 0.050043 0.637396 0.219616 0.046 Uiso 1 1 calc R U . . .
H1B H 0.104013 0.742737 0.210115 0.046 Uiso 1 1 calc R U . . .
C2 C 0.0805(7) 0.8248(6) 0.2902(3) 0.035(2) Uani 1 1 d . . . . .
C3 C 0.0573(6) 0.8594(6) 0.3410(3) 0.034(2) Uani 1 1 d . . . . .
C4 C 0.0185(7) 0.9469(6) 0.4041(3) 0.041(2) Uani 1 1 d . . . . .
H4 H -0.004638 0.992972 0.422477 0.049 Uiso 1 1 calc R U . . .
C5 C 0.0591(7) 0.8879(6) 0.4223(3) 0.041(2) Uani 1 1 d . . . . .
H5 H 0.068932 0.883556 0.456246 0.049 Uiso 1 1 calc R U . . .
C6 C -0.1272(7) 0.5889(6) 0.1639(3) 0.034(2) Uani 1 1 d . . . . .
C7 C -0.2225(7) 0.5787(6) 0.1253(3) 0.038(2) Uani 1 1 d . . . . .
C8 C -0.3186(7) 0.5662(6) 0.0550(3) 0.046(2) Uani 1 1 d . . . . .
H8 H -0.335834 0.572928 0.022158 0.055 Uiso 1 1 calc R U . . .
C9 C -0.3919(7) 0.5215(6) 0.0842(3) 0.040(2) Uani 1 1 d . . . . .
H9 H -0.470373 0.491214 0.076053 0.048 Uiso 1 1 calc R U . . .
C10 C -0.3347(8) 0.4887(6) 0.3593(3) 0.059(3) Uani 1 1 d . . . . .
H10A H -0.321199 0.430829 0.361562 0.089 Uiso 1 1 calc R U . . .
H10B H -0.336911 0.521044 0.392597 0.089 Uiso 1 1 calc R U . . .
H10C H -0.406231 0.473474 0.339255 0.089 Uiso 1 1 calc R U . . .
C11 C -0.0685(7) 0.6712(6) 0.2917(3) 0.035(2) Uani 1 1 d . . . . .
C12 C -0.0700(7) 0.5855(6) 0.2979(3) 0.039(2) Uani 1 1 d . . . . .
H12 H -0.010418 0.566517 0.287724 0.047 Uiso 1 1 calc R U . . .
C13 C -0.1539(8) 0.5257(6) 0.3181(3) 0.045(2) Uani 1 1 d . . . . .
H13 H -0.152612 0.465536 0.320617 0.054 Uiso 1 1 calc R U . . .
C14 C -0.2422(7) 0.5513(6) 0.3354(3) 0.044(2) Uani 1 1 d . . . . .
C15 C -0.2433(7) 0.6375(6) 0.3282(3) 0.043(2) Uani 1 1 d . . . . .
H15 H -0.30276 0.656199 0.338819 0.052 Uiso 1 1 calc R U . . .
C16 C -0.1591(7) 0.6984(6) 0.3057(3) 0.043(2) Uani 1 1 d . . . . .
C20 C 0.4317(8) 1.2597(7) 0.3305(3) 0.066(3) Uani 1 1 d . . . . .
H20A H 0.422138 1.294981 0.305036 0.098 Uiso 1 1 calc R U . . .
H20B H 0.409566 1.284557 0.361662 0.098 Uiso 1 1 calc R U . . .
H20C H 0.510189 1.265742 0.335517 0.098 Uiso 1 1 calc R U . . .
C21 C 0.2172(6) 0.9701(5) 0.2832(3) 0.034(2) Uani 1 1 d . . . . .
C22 C 0.2864(7) 0.9999(6) 0.3283(3) 0.046(2) Uani 1 1 d . . . . .
H22 H 0.285454 0.956348 0.349257 0.055 Uiso 1 1 calc R U . . .
C23 C 0.3553(7) 1.0915(6) 0.3420(3) 0.040(2) Uani 1 1 d . . . . .
H23 H 0.40243 1.109747 0.372408 0.048 Uiso 1 1 calc R U . . .
C24 C 0.3597(7) 1.1581(6) 0.3141(3) 0.042(2) Uani 1 1 d . . . . .
C25 C 0.2944(7) 1.1271(6) 0.2680(3) 0.047(2) Uani 1 1 d . . . . .
H25 H 0.297843 1.17027 0.246523 0.056 Uiso 1 1 calc R U . . .
C26 C 0.2257(7) 1.0354(6) 0.2535(3) 0.042(2) Uani 1 1 d . . . . .
H26 H 0.18255 1.016328 0.22202 0.05 Uiso 1 1 calc R U . . .
C31 C 0.1286(7) 0.7616(6) 0.3888(3) 0.040(2) Uani 1 1 d . . . . .
H31 H 0.12958 0.72677 0.35505 0.048 Uiso 1 1 calc R U . . .
C32 C 0.2500(7) 0.8029(6) 0.4151(3) 0.049(2) Uani 1 1 d . . . . .
H32A H 0.298687 0.846631 0.395799 0.058 Uiso 1 1 calc R U . . .
H32B H 0.25142 0.838521 0.448424 0.058 Uiso 1 1 calc R U . . .
C33 C 0.2935(8) 0.7256(7) 0.4196(4) 0.059(3) Uani 1 1 d . . . . .
H33A H 0.297583 0.693398 0.386127 0.07 Uiso 1 1 calc R U . . .
H33B H 0.369988 0.752882 0.437358 0.07 Uiso 1 1 calc R U . . .
C34 C 0.2202(8) 0.6558(7) 0.4470(4) 0.063(3) Uani 1 1 d . . . . .
H34A H 0.222964 0.686662 0.481627 0.076 Uiso 1 1 calc R U . . .
H34B H 0.249447 0.604586 0.447777 0.076 Uiso 1 1 calc R U . . .
C35 C 0.0983(8) 0.6137(7) 0.4234(4) 0.058(3) Uani 1 1 d . . . . .
H35A H 0.093206 0.574935 0.390491 0.069 Uiso 1 1 calc R U . . .
H35B H 0.05174 0.572947 0.444501 0.069 Uiso 1 1 calc R U . . .
C36 C 0.0554(8) 0.6918(6) 0.4177(3) 0.047(2) Uani 1 1 d . . . . .
H36A H 0.052164 0.725408 0.450974 0.056 Uiso 1 1 calc R U . . .
H36B H -0.021577 0.664141 0.400406 0.056 Uiso 1 1 calc R U . . .
C41 C -0.0250(7) 0.9778(5) 0.3194(3) 0.039(2) Uani 1 1 d . . . . .
H41 H -0.017475 0.952597 0.284567 0.047 Uiso 1 1 calc R U . . .
C42 C 0.0472(8) 1.0813(6) 0.3316(3) 0.050(2) Uani 1 1 d . . . . .
H42A H 0.040397 1.108328 0.365795 0.06 Uiso 1 1 calc R U . . .
H42B H 0.126602 1.089741 0.328909 0.06 Uiso 1 1 calc R U . . .
C43 C 0.0068(9) 1.1301(7) 0.2947(4) 0.066(3) Uani 1 1 d . . . . .
H43A H 0.014773 1.103314 0.260544 0.079 Uiso 1 1 calc R U . . .
H43B H 0.05308 1.197774 0.301334 0.079 Uiso 1 1 calc R U . . .
C44 C -0.1166(9) 1.1172(7) 0.2992(4) 0.069(3) Uani 1 1 d . . . . .
H44A H -0.142406 1.147721 0.274439 0.082 Uiso 1 1 calc R U . . .
H44B H -0.122914 1.148576 0.332512 0.082 Uiso 1 1 calc R U . . .
C45 C -0.1920(9) 1.0138(7) 0.2910(4) 0.064(3) Uani 1 1 d . . . . .
H45A H -0.268285 1.008821 0.29836 0.077 Uiso 1 1 calc R U . . .
H45B H -0.196535 0.984924 0.255802 0.077 Uiso 1 1 calc R U . . .
C46 C -0.1475(7) 0.9611(6) 0.3238(3) 0.042(2) Uani 1 1 d . . . . .
H46A H -0.156847 0.981671 0.358742 0.051 Uiso 1 1 calc R U . . .
H46B H -0.191519 0.89318 0.314371 0.051 Uiso 1 1 calc R U . . .
C50 C -0.1669(9) 0.9962(7) 0.1516(3) 0.064(3) Uani 1 1 d . . . . .
H50A H -0.102668 1.041445 0.14029 0.096 Uiso 1 1 calc R U . . .
H50B H -0.230568 0.973797 0.125786 0.096 Uiso 1 1 calc R U . . .
H50C H -0.186775 1.026455 0.181875 0.096 Uiso 1 1 calc R U . . .
C51 C -0.0875(7) 0.7599(5) 0.1784(3) 0.034(2) Uani 1 1 d . . . . .
C52 C -0.0086(7) 0.8343(6) 0.1631(3) 0.046(2) Uani 1 1 d . . . . .
H52 H 0.063423 0.832427 0.158306 0.055 Uiso 1 1 calc R U . . .
C53 C -0.0325(8) 0.9102(6) 0.1548(3) 0.050(2) Uani 1 1 d . . . . .
H53 H 0.022864 0.960123 0.14401 0.06 Uiso 1 1 calc R U . . .
C54 C -0.1378(8) 0.9161(6) 0.1620(3) 0.046(2) Uani 1 1 d . . . . .
C55 C -0.2155(8) 0.8409(6) 0.1789(3) 0.051(2) Uani 1 1 d . . . . .
H55 H -0.28698 0.842896 0.184692 0.061 Uiso 1 1 calc R U . . .
C56 C -0.1906(7) 0.7648(6) 0.1871(3) 0.042(2) Uani 1 1 d . . . . .
H56 H -0.244423 0.715244 0.198864 0.05 Uiso 1 1 calc R U . . .
C60 C -0.3013(8) 0.1312(6) 0.0945(3) 0.059(3) Uani 1 1 d . . . . .
H60A H -0.304625 0.096206 0.121535 0.089 Uiso 1 1 calc R U . . .
H60B H -0.376784 0.115069 0.077968 0.089 Uiso 1 1 calc R U . . .
H60C H -0.253965 0.11504 0.070547 0.089 Uiso 1 1 calc R U . . .
C61 C -0.1590(7) 0.4259(6) 0.1535(3) 0.038(2) Uani 1 1 d . . . . .
C62 C -0.1714(7) 0.3615(7) 0.1836(3) 0.048(2) Uani 1 1 d . . . . .
H62 H -0.146831 0.383099 0.217978 0.058 Uiso 1 1 calc R U . . .
C63 C -0.2177(8) 0.2673(6) 0.1662(3) 0.052(2) Uani 1 1 d . . . . .
H63 H -0.226189 0.224212 0.188172 0.062 Uiso 1 1 calc R U . . .
C64 C -0.2527(7) 0.2348(6) 0.1152(3) 0.044(2) Uani 1 1 d . . . . .
C65 C -0.2397(7) 0.2986(6) 0.0841(3) 0.039(2) Uani 1 1 d . . . . .
C66 C -0.1919(7) 0.3921(6) 0.1032(3) 0.044(2) Uani 1 1 d . . . . .
H66 H -0.180756 0.435561 0.081372 0.053 Uiso 1 1 calc R U . . .
C71 C -0.3814(7) 0.4911(5) 0.1720(3) 0.037(2) Uani 1 1 d . . . . .
H71 H -0.320784 0.503918 0.199465 0.045 Uiso 1 1 calc R U . . .
C72 C -0.4611(7) 0.5399(6) 0.1905(3) 0.045(2) Uani 1 1 d . . . . .
H72A H -0.520141 0.530358 0.163437 0.054 Uiso 1 1 calc R U . . .
H72B H -0.41941 0.608132 0.200712 0.054 Uiso 1 1 calc R U . . .
C73 C -0.5145(7) 0.5000(7) 0.2344(3) 0.050(2) Uani 1 1 d . . . . .
H73A H -0.456077 0.515862 0.262702 0.06 Uiso 1 1 calc R U . . .
H73B H -0.569596 0.52875 0.244729 0.06 Uiso 1 1 calc R U . . .
C74 C -0.5720(8) 0.3948(7) 0.2211(4) 0.060(3) Uani 1 1 d . . . . .
H74A H -0.636121 0.379678 0.19566 0.072 Uiso 1 1 calc R U . . .
H74B H -0.601666 0.370765 0.250891 0.072 Uiso 1 1 calc R U . . .
C75 C -0.4962(7) 0.3462(7) 0.2020(3) 0.056(3) Uani 1 1 d . . . . .
H75A H -0.539438 0.2783 0.191337 0.067 Uiso 1 1 calc R U . . .
H75B H -0.437438 0.353809 0.228817 0.067 Uiso 1 1 calc R U . . .
C76 C -0.4411(7) 0.3865(6) 0.1579(3) 0.045(2) Uani 1 1 d . . . . .
H76A H -0.387171 0.356599 0.147396 0.054 Uiso 1 1 calc R U . . .
H76B H -0.499113 0.372266 0.129683 0.054 Uiso 1 1 calc R U . . .
C81 C -0.1111(7) 0.6543(6) 0.0605(3) 0.039(2) Uani 1 1 d . . . . .
H81 H -0.047001 0.676867 0.087277 0.047 Uiso 1 1 calc R U . . .
C82 C -0.0826(7) 0.5968(6) 0.0182(3) 0.040(2) Uani 1 1 d . . . . .
H82A H -0.144701 0.573779 -0.009022 0.048 Uiso 1 1 calc R U . . .
H82B H -0.073038 0.541649 0.029019 0.048 Uiso 1 1 calc R U . . .
C83 C 0.0240(7) 0.6541(6) -0.0006(3) 0.045(2) Uani 1 1 d . . . . .
H83A H 0.086747 0.673738 0.02612 0.054 Uiso 1 1 calc R U . . .
H83B H 0.040801 0.614777 -0.028761 0.054 Uiso 1 1 calc R U . . .
C84 C 0.0141(8) 0.7395(7) -0.0169(3) 0.055(3) Uani 1 1 d . . . . .
H84A H -0.043201 0.720297 -0.045938 0.066 Uiso 1 1 calc R U . . .
H84B H 0.086364 0.777809 -0.026785 0.066 Uiso 1 1 calc R U . . .
C85 C -0.0186(7) 0.7969(6) 0.0252(3) 0.046(2) Uani 1 1 d . . . . .
H85A H -0.030574 0.850466 0.013461 0.056 Uiso 1 1 calc R U . . .
H85B H 0.043349 0.822509 0.052466 0.056 Uiso 1 1 calc R U . . .
C86 C -0.1245(7) 0.7389(6) 0.0447(3) 0.046(2) Uani 1 1 d . . . . .
H86A H -0.140776 0.777787 0.07331 0.055 Uiso 1 1 calc R U . . .
H86B H -0.188388 0.718614 0.018537 0.055 Uiso 1 1 calc R U . . .
C11D C 0.3969(9) 0.6529(8) 0.0848(4) 0.082(3) Uani 1 1 d . . . . .
H11A H 0.380802 0.588998 0.091882 0.098 Uiso 1 1 calc R U . . .
H11B H 0.342241 0.677541 0.099999 0.098 Uiso 1 1 calc R U . . .
Cl23 Cl 0.5334(3) 0.7255(2) 0.11215(11) 0.0920(10) Uani 1 1 d . . . . .
Cl24 Cl 0.3802(4) 0.6464(2) 0.02238(12) 0.1278(15) Uani 1 1 d . . . . .
C12D C 0.1295(8) 0.4831(7) 0.1362(3) 0.062(3) Uani 1 1 d . . . . .
H12A H 0.1712 0.449617 0.116572 0.075 Uiso 1 1 calc R U . . .
H12B H 0.054325 0.437189 0.138153 0.075 Uiso 1 1 calc R U . . .
Cl25 Cl 0.1162(2) 0.5706(2) 0.10658(9) 0.0704(8) Uani 1 1 d . . . . .
Cl26 Cl 0.2005(3) 0.5301(3) 0.19658(11) 0.1004(11) Uani 1 1 d . . . . .
C13D C 0.6157(8) 0.0155(7) 0.4394(4) 0.064(3) Uani 1 1 d . . . . .
H13A H 0.697518 0.04664 0.43993 0.077 Uiso 1 1 calc R U . . .
H13B H 0.602405 -0.031674 0.461204 0.077 Uiso 1 1 calc R U . . .
Cl27 Cl 0.5579(2) 0.0988(2) 0.46194(10) 0.0762(8) Uani 1 1 d . . . . .
Cl28 Cl 0.5563(3) -0.0410(2) 0.37840(11) 0.1012(11) Uani 1 1 d . . . . .
C4D C 0.1762(9) 0.3966(8) 0.2936(4) 0.077(3) Uani 1 1 d . . . . .
H4D1 H 0.195198 0.344483 0.303533 0.093 Uiso 1 1 calc R U . . .
H4D2 H 0.182687 0.394227 0.257768 0.093 Uiso 1 1 calc R U . . .
Cl9 Cl 0.0378(3) 0.3823(2) 0.30484(15) 0.1035(11) Uani 1 1 d . . . . .
Cl10 Cl 0.2692(3) 0.5022(2) 0.32645(12) 0.1083(12) Uani 1 1 d . . . . .
C5D C 0.7727(10) 0.2686(8) 0.4079(4) 0.078(3) Uani 1 1 d . . . . .
H5D1 H 0.715525 0.262173 0.431298 0.094 Uiso 1 1 calc R U . . .
H5D2 H 0.811585 0.225098 0.413303 0.094 Uiso 1 1 calc R U . . .
Cl11 Cl 0.8673(3) 0.3809(2) 0.42038(12) 0.0911(10) Uani 1 1 d . . . . .
Cl12 Cl 0.7059(3) 0.2363(3) 0.34675(14) 0.1144(12) Uani 1 1 d . . . . .
C6D C 0.1907(8) 0.1159(7) 0.5131(3) 0.065(3) Uani 1 1 d . . . . .
H6D1 H 0.152094 0.051759 0.519377 0.078 Uiso 1 1 calc R U . . .
H6D2 H 0.133431 0.137698 0.499376 0.078 Uiso 1 1 calc R U . . .
Cl13 Cl 0.2841(2) 0.1127(2) 0.46996(10) 0.0817(9) Uani 1 1 d . . . . .
Cl14 Cl 0.2570(3) 0.1893(3) 0.56831(12) 0.1234(16) Uani 1 1 d . . . . .
C7D C 0.1251(9) 0.3366(8) 0.4423(4) 0.083(3) Uani 1 1 d . . . . .
H7D1 H 0.097802 0.374569 0.422671 0.1 Uiso 1 1 calc R U . . .
H7D2 H 0.060983 0.279249 0.444116 0.1 Uiso 1 1 calc R U . . .
Cl15 Cl 0.2259(3) 0.3052(2) 0.41225(11) 0.0957(10) Uani 1 1 d . . . . .
Cl16 Cl 0.1755(3) 0.3996(3) 0.50096(15) 0.1488(19) Uani 1 1 d . . . . .
C8D C 0.5081(10) 0.0229(9) 0.2406(4) 0.081(4) Uani 1 1 d . . . . .
H8D1 H 0.426609 0.003207 0.242655 0.097 Uiso 1 1 calc R U . . .
H8D2 H 0.545487 0.028353 0.273879 0.097 Uiso 1 1 calc R U . . .
Cl17 Cl 0.5353(3) -0.0619(3) 0.19861(14) 0.1094(11) Uani 1 1 d . . . . .
Cl18 Cl 0.5544(3) 0.1283(3) 0.22261(14) 0.1182(13) Uani 1 1 d . . . . .
C9D C 0.4621(10) 0.3665(9) 0.5094(4) 0.096(4) Uani 1 1 d . . . . .
H9D1 H 0.413807 0.398675 0.497672 0.115 Uiso 1 1 calc R U . . .
H9D2 H 0.413305 0.302468 0.512333 0.115 Uiso 1 1 calc R U . . .
Cl19 Cl 0.5300(3) 0.4260(3) 0.56676(12) 0.1149(13) Uani 1 1 d . . . . .
Cl20 Cl 0.5528(3) 0.3588(3) 0.46609(11) 0.1061(12) Uani 1 1 d . . . . .
C10D C 0.6469(11) 0.8112(9) 0.9862(5) 0.100(4) Uani 1 1 d . . . . .
H10D H 0.675166 0.761626 0.972418 0.12 Uiso 1 1 calc R U . . .
H10E H 0.60852 0.792665 1.015307 0.12 Uiso 1 1 calc R U . . .
Cl21 Cl 0.7579(5) 0.9157(3) 1.0046(2) 0.207(3) Uani 1 1 d . . . . .
Cl22 Cl 0.5513(3) 0.8205(3) 0.94137(15) 0.1236(13) Uani 1 1 d . . . . .
C1D C 0.472(2) 0.732(2) 0.3131(10) 0.110(10) Uiso 0.516(19) 1 d . . P A 1
H1D1 H 0.500369 0.763042 0.347999 0.132 Uiso 0.516(19) 1 calc R U P A 1
H1D2 H 0.448845 0.66359 0.310277 0.132 Uiso 0.516(19) 1 calc R U P A 1
Cl4 Cl 0.5686(6) 0.7724(5) 0.2749(3) 0.065(3) Uiso 0.516(19) 1 d . . P A 1
Cl3 Cl 0.3398(6) 0.7719(6) 0.2857(4) 0.077(3) Uiso 0.516(19) 1 d . . P A 1
C1D' C 0.4249(16) 0.7265(14) 0.2532(7) 0.060(7) Uiso 0.484(19) 1 d . . P A 2
H1D3 H 0.440126 0.732279 0.218638 0.072 Uiso 0.484(19) 1 calc R U P A 2
H1D4 H 0.381672 0.659692 0.253203 0.072 Uiso 0.484(19) 1 calc R U P A 2
Cl4' Cl 0.5560(9) 0.7593(7) 0.2907(5) 0.104(4) Uiso 0.484(19) 1 d . . P A 2
Cl3' Cl 0.3434(6) 0.7901(6) 0.2709(4) 0.076(3) Uiso 0.484(19) 1 d . . P A 2
C2D C 0.1552(15) 0.2093(9) 0.1243(5) 0.123(6) Uani 1 1 d . . . . .
H2DA H 0.100788 0.17507 0.094779 0.148 Uiso 1 1 calc R U . B 3
H2DB H 0.211396 0.265364 0.115502 0.148 Uiso 1 1 calc R U . B 3
Cl5 Cl 0.0929(7) 0.2394(5) 0.1691(3) 0.122(3) Uiso 0.639(9) 1 d . . P C 3
Cl6 Cl 0.2152(4) 0.1426(4) 0.14318(19) 0.096(2) Uiso 0.639(9) 1 d . . P C 3
Cl5' Cl 0.0537(8) 0.2525(6) 0.1600(3) 0.063(3) Uiso 0.361(9) 1 d . . P C 4
Cl6' Cl 0.1155(9) 0.1155(7) 0.0870(4) 0.110(4) Uiso 0.361(9) 1 d . . P C 4
C3D C 0.3545(14) 0.9428(12) 0.0928(6) 0.058(5) Uiso 0.616(10) 1 d . . P D 5
H3D1 H 0.306388 0.972621 0.078452 0.07 Uiso 0.616(10) 1 calc R U P D 5
H3D2 H 0.412217 0.991618 0.117481 0.07 Uiso 0.616(10) 1 calc R U P D 5
Cl7 Cl 0.4174(7) 0.9016(5) 0.0476(2) 0.124(3) Uiso 0.616(10) 1 d . . P D 5
Cl8 Cl 0.2697(7) 0.8518(6) 0.1241(3) 0.150(4) Uiso 0.616(10) 1 d . . P D 5
C3D' C 0.358(8) 0.987(6) 0.070(3) 0.28(4) Uiso 0.384(10) 1 d . . P D 6
H3D3 H 0.43805 1.026682 0.07728 0.342 Uiso 0.384(10) 1 calc R U P D 6
H3D4 H 0.316883 1.010548 0.047669 0.342 Uiso 0.384(10) 1 calc R U P D 6
Cl7' Cl 0.3293(13) 0.8536(10) 0.0530(5) 0.150(6) Uiso 0.384(10) 1 d . . P D 6
Cl8' Cl 0.2798(11) 0.9522(10) 0.1337(5) 0.155(6) Uiso 0.384(10) 1 d . . P D 6

loop_
_atom_site_aniso_label
_atom_site_aniso_U_11
_atom_site_aniso_U_22
_atom_site_aniso_U_33
_atom_site_aniso_U_23
_atom_site_aniso_U_13
_atom_site_aniso_U_12
N1 0.037(4) 0.034(4) 0.028(4) 0.001(3) -0.005(3) 0.006(3)
N2 0.036(4) 0.044(4) 0.034(4) 0.003(3) -0.001(3) 0.008(4)
N3 0.033(4) 0.040(4) 0.034(4) 0.004(3) -0.003(3) 0.016(3)
N4 0.034(4) 0.036(4) 0.041(4) 0.003(3) 0.003(3) 0.014(3)
N5 0.035(4) 0.035(4) 0.036(4) 0.002(3) -0.012(3) 0.010(3)
N6 0.039(4) 0.040(4) 0.025(4) 0.001(3) -0.004(3) 0.013(4)
N7 0.033(4) 0.039(4) 0.033(4) 0.001(3) -0.004(3) 0.006(3)
N8 0.036(4) 0.037(4) 0.028(4) 0.007(3) 0.000(3) 0.005(3)
Cl1 0.0382(13) 0.0567(14) 0.0415(12) 0.0079(10) -0.0043(9) 0.0150(11)
Cl2 0.0504(15) 0.0513(13) 0.0386(12) 0.0024(10) -0.0039(10) 0.0210(11)
C1 0.027(5) 0.044(5) 0.041(5) 0.004(4) -0.004(4) 0.013(4)
C2 0.027(5) 0.045(5) 0.032(5) 0.007(4) -0.006(4) 0.013(4)
C3 0.028(5) 0.039(5) 0.031(5) 0.007(4) 0.001(4) 0.005(4)
C4 0.046(6) 0.045(5) 0.030(5) -0.004(4) 0.000(4) 0.018(5)
C5 0.045(6) 0.047(5) 0.031(5) -0.006(4) -0.001(4) 0.024(5)
C6 0.039(5) 0.037(5) 0.020(4) 0.001(4) -0.003(4) 0.009(4)
C7 0.028(5) 0.044(5) 0.036(5) 0.001(4) 0.004(4) 0.008(4)
C8 0.043(6) 0.052(6) 0.035(5) 0.000(4) -0.014(5) 0.013(5)
C9 0.036(5) 0.059(6) 0.023(4) 0.000(4) -0.010(4) 0.018(5)
C10 0.060(7) 0.052(6) 0.053(6) 0.014(5) 0.000(5) 0.004(5)
C11 0.029(5) 0.036(5) 0.034(5) 0.006(4) -0.004(4) 0.006(4)
C12 0.047(6) 0.039(5) 0.033(5) 0.007(4) -0.003(4) 0.018(5)
C13 0.049(6) 0.041(5) 0.041(5) 0.003(4) 0.000(5) 0.017(5)
C14 0.042(6) 0.042(6) 0.035(5) 0.010(4) -0.004(4) -0.002(5)
C15 0.033(5) 0.056(6) 0.037(5) 0.004(4) 0.000(4) 0.013(5)
C16 0.036(6) 0.049(5) 0.034(5) -0.004(4) -0.014(4) 0.011(5)
C20 0.043(6) 0.071(7) 0.058(6) 0.009(5) -0.008(5) -0.006(5)
C21 0.019(4) 0.036(5) 0.039(5) -0.001(4) -0.001(4) 0.005(4)
C22 0.049(6) 0.048(6) 0.035(5) 0.011(4) -0.002(4) 0.010(5)
C23 0.035(5) 0.041(5) 0.040(5) 0.001(4) 0.000(4) 0.010(4)
C24 0.038(5) 0.040(5) 0.047(5) 0.012(4) 0.005(4) 0.010(4)
C25 0.045(6) 0.050(6) 0.041(5) 0.008(4) -0.004(4) 0.014(5)
C26 0.039(5) 0.042(5) 0.040(5) 0.009(4) -0.005(4) 0.009(4)
C31 0.037(5) 0.049(5) 0.029(4) 0.000(4) -0.011(4) 0.013(4)
C32 0.040(6) 0.049(6) 0.049(5) 0.003(4) -0.015(4) 0.011(5)
C33 0.052(6) 0.059(6) 0.063(6) 0.008(5) -0.016(5) 0.023(5)
C34 0.067(7) 0.069(7) 0.060(6) 0.018(5) -0.013(5) 0.032(6)
C35 0.061(7) 0.055(6) 0.059(6) 0.013(5) -0.003(5) 0.024(5)
C36 0.051(6) 0.050(6) 0.038(5) 0.005(4) 0.000(4) 0.018(5)
C41 0.047(6) 0.037(5) 0.038(5) 0.009(4) 0.002(4) 0.020(4)
C42 0.049(6) 0.048(6) 0.048(5) 0.005(4) -0.001(4) 0.016(5)
C43 0.072(8) 0.057(6) 0.079(7) 0.025(5) 0.015(6) 0.030(6)
C44 0.092(9) 0.069(7) 0.055(6) 0.008(5) -0.007(6) 0.046(7)
C45 0.059(7) 0.083(8) 0.059(6) 0.008(5) -0.003(5) 0.042(6)
C46 0.038(6) 0.050(5) 0.036(5) -0.002(4) -0.002(4) 0.018(4)
C50 0.074(8) 0.054(6) 0.056(6) 0.010(5) -0.018(5) 0.018(5)
C51 0.042(6) 0.025(5) 0.028(4) 0.000(3) -0.008(4) 0.005(4)
C52 0.039(6) 0.051(6) 0.040(5) 0.004(4) -0.014(4) 0.011(5)
C53 0.055(7) 0.044(6) 0.041(5) 0.004(4) -0.011(4) 0.011(5)
C54 0.052(7) 0.043(6) 0.040(5) 0.004(4) -0.014(4) 0.015(5)
C55 0.061(7) 0.053(6) 0.039(5) -0.005(4) -0.013(4) 0.029(6)
C56 0.035(6) 0.041(5) 0.048(5) 0.004(4) -0.001(4) 0.013(4)
C60 0.070(7) 0.046(6) 0.058(6) 0.009(5) 0.003(5) 0.017(5)
C61 0.034(5) 0.043(5) 0.041(5) 0.007(4) 0.003(4) 0.021(4)
C62 0.035(5) 0.063(7) 0.050(6) 0.016(5) -0.004(4) 0.019(5)
C63 0.056(6) 0.036(6) 0.061(6) 0.016(5) -0.004(5) 0.013(5)
C64 0.036(5) 0.041(5) 0.051(6) 0.004(5) 0.001(4) 0.012(4)
C65 0.034(5) 0.027(5) 0.058(6) 0.003(4) 0.007(4) 0.013(4)
C66 0.042(6) 0.053(6) 0.041(5) 0.013(4) -0.001(4) 0.021(5)
C71 0.033(5) 0.041(5) 0.037(5) 0.007(4) 0.003(4) 0.013(4)
C72 0.045(6) 0.036(5) 0.049(5) 0.003(4) 0.001(4) 0.012(4)
C73 0.034(5) 0.072(7) 0.044(5) 0.007(5) 0.004(4) 0.020(5)
C74 0.053(7) 0.075(7) 0.057(6) 0.023(5) 0.009(5) 0.023(6)
C75 0.035(6) 0.067(6) 0.071(7) 0.019(5) 0.014(5) 0.021(5)
C76 0.039(5) 0.042(5) 0.050(5) 0.002(4) -0.002(4) 0.012(4)
C81 0.038(5) 0.043(5) 0.033(5) 0.008(4) -0.006(4) 0.012(4)
C82 0.040(5) 0.048(5) 0.039(5) 0.006(4) 0.007(4) 0.027(4)
C83 0.052(6) 0.042(5) 0.044(5) 0.010(4) 0.014(4) 0.018(5)
C84 0.051(6) 0.074(7) 0.042(5) 0.017(5) 0.019(4) 0.022(5)
C85 0.047(6) 0.044(5) 0.045(5) 0.018(4) 0.005(4) 0.008(5)
C86 0.053(6) 0.056(6) 0.025(4) 0.002(4) -0.004(4) 0.019(5)
C11D 0.071(8) 0.079(8) 0.075(7) -0.004(6) -0.019(6) 0.014(6)
Cl23 0.089(2) 0.076(2) 0.095(2) -0.0044(16) -0.0306(17) 0.0236(17)
Cl24 0.200(4) 0.082(2) 0.071(2) -0.0009(17) -0.042(2) 0.026(2)
C12D 0.061(7) 0.072(7) 0.052(6) -0.001(5) 0.014(5) 0.026(6)
Cl25 0.0654(18) 0.094(2) 0.0629(16) 0.0252(14) 0.0097(13) 0.0375(15)
Cl26 0.119(3) 0.127(3) 0.0663(19) -0.0068(17) -0.0314(17) 0.075(2)
C13D 0.043(6) 0.076(7) 0.070(7) 0.017(5) 0.003(5) 0.016(5)
Cl27 0.0724(19) 0.089(2) 0.0675(17) 0.0036(14) 0.0001(14) 0.0348(16)
Cl28 0.090(2) 0.117(3) 0.080(2) -0.0177(18) -0.0080(17) 0.033(2)
C4D 0.086(9) 0.070(7) 0.080(8) -0.001(6) 0.006(6) 0.039(6)
Cl9 0.080(2) 0.076(2) 0.157(3) 0.011(2) -0.005(2) 0.0374(17)
Cl10 0.092(2) 0.107(3) 0.085(2) -0.0247(18) 0.0095(18) 0.004(2)
C5D 0.083(8) 0.077(8) 0.079(8) 0.008(6) 0.001(6) 0.038(7)
Cl11 0.082(2) 0.090(2) 0.103(2) 0.0359(18) 0.0006(17) 0.0266(18)
Cl12 0.114(3) 0.127(3) 0.111(3) -0.021(2) -0.031(2) 0.078(2)
C6D 0.056(7) 0.059(6) 0.066(7) 0.006(5) -0.006(5) 0.009(5)
Cl13 0.071(2) 0.084(2) 0.0775(18) 0.0066(15) 0.0194(15) 0.0144(16)
Cl14 0.118(3) 0.111(3) 0.074(2) -0.0222(18) 0.0203(19) -0.026(2)
C7D 0.072(8) 0.079(8) 0.094(9) 0.013(6) -0.007(6) 0.024(7)
Cl15 0.078(2) 0.115(3) 0.085(2) -0.0080(18) -0.0114(16) 0.0374(19)
Cl16 0.096(3) 0.177(4) 0.114(3) -0.047(3) 0.017(2) 0.005(3)
C8D 0.076(8) 0.127(10) 0.058(7) 0.019(7) 0.022(6) 0.056(8)
Cl17 0.111(3) 0.125(3) 0.118(3) 0.022(2) 0.018(2) 0.074(2)
Cl18 0.122(3) 0.095(2) 0.131(3) 0.023(2) 0.049(2) 0.024(2)
C9D 0.076(9) 0.099(9) 0.076(8) 0.015(7) -0.025(6) -0.008(7)
Cl19 0.101(3) 0.154(3) 0.088(2) -0.035(2) -0.0142(18) 0.072(2)
Cl20 0.092(2) 0.153(3) 0.070(2) 0.0048(19) -0.0037(17) 0.048(2)
C10D 0.105(11) 0.108(10) 0.096(9) 0.006(8) -0.013(8) 0.060(9)
Cl21 0.247(6) 0.124(4) 0.218(5) -0.038(3) -0.163(5) 0.083(4)
Cl22 0.097(3) 0.122(3) 0.141(3) 0.002(2) -0.038(2) 0.043(2)
C2D 0.198(17) 0.063(8) 0.093(10) 0.016(7) 0.022(10) 0.026(10)

loop_
_atom_type_symbol
_atom_type_description
_atom_type_scat_dispersion_real
_atom_type_scat_dispersion_imag
_atom_type_scat_source
C C 0.0033 0.0016 'International Tables Vol C Tables 4.2.6.8 and 6.1.1.4'
H H 0 0 'International Tables Vol C Tables 4.2.6.8 and 6.1.1.4'
N N 0.0061 0.0033 'International Tables Vol C Tables 4.2.6.8 and 6.1.1.4'
Cl Cl 0.1484 0.1585 'International Tables Vol C Tables 4.2.6.8 and 6.1.1.4'

loop_
_geom_angle_atom_site_label_1
_geom_angle_atom_site_label_2
_geom_angle_atom_site_label_3
_geom_angle
C2 N1 C11 125.6(6)
C2 N1 C1 117.4(6)
C11 N1 C1 116.7(6)
C2 N2 C21 123.7(7)
C3 N3 C5 109.4(7)
C3 N3 C31 128.2(7)
C5 N3 C31 122.4(7)
C3 N4 C4 109.6(7)
C3 N4 C41 128.1(7)
C4 N4 C41 122.4(7)
C6 N5 C51 124.1(7)
C6 N5 C1 118.2(7)
C51 N5 C1 117.5(6)
C6 N6 C61 125.3(7)
C7 N7 C9 106.6(6)
C7 N7 C71 130.1(6)
C9 N7 C71 123.1(7)
C7 N8 C8 108.5(7)
C7 N8 C81 129.1(7)
C8 N8 C81 122.4(7)
N1 C1 N5 109.7(6)
N2 C2 N1 120.1(7)
N2 C2 C3 124.0(7)
N1 C2 C3 115.8(7)
N4 C3 N3 107.4(7)
N4 C3 C2 126.0(7)
N3 C3 C2 126.2(8)
C5 C4 N4 106.4(7)
C4 C5 N3 107.2(7)
N6 C6 N5 120.6(7)
N6 C6 C7 124.4(7)
N5 C6 C7 115.0(8)
N8 C7 N7 110.4(7)
N8 C7 C6 126.5(7)
N7 C7 C6 122.0(7)
C9 C8 N8 107.7(7)
C8 C9 N7 106.8(7)
C12 C11 C16 118.6(8)
C12 C11 N1 121.9(8)
C16 C11 N1 119.4(8)
C11 C12 C13 122.4(9)
C12 C13 C14 121.3(9)
C15 C14 C13 116.8(8)
C15 C14 C10 119.9(9)
C13 C14 C10 123.2(9)
C14 C15 C16 122.2(9)
C15 C16 C11 118.4(8)
C26 C21 C22 117.3(7)
C26 C21 N2 118.1(7)
C22 C21 N2 124.3(8)
C23 C22 C21 120.0(8)
C24 C23 C22 123.2(8)
C23 C24 C25 116.5(8)
C23 C24 C20 123.0(8)
C25 C24 C20 120.5(8)
C26 C25 C24 120.9(8)
C25 C26 C21 121.9(8)
N3 C31 C36 111.4(7)
N3 C31 C32 111.9(7)
C36 C31 C32 109.1(7)
C33 C32 C31 110.3(7)
C34 C33 C32 111.6(9)
C33 C34 C35 112.7(8)
C36 C35 C34 109.7(8)
C35 C36 C31 112.5(8)
N4 C41 C46 110.4(6)
N4 C41 C42 109.0(7)
C46 C41 C42 112.1(7)
C43 C42 C41 107.8(7)
C42 C43 C44 109.9(8)
C43 C44 C45 112.2(9)
C46 C45 C44 111.2(8)
C41 C46 C45 111.7(7)
C52 C51 C56 119.1(8)
C52 C51 N5 119.6(8)
C56 C51 N5 121.3(7)
C53 C52 C51 121.0(9)
C52 C53 C54 121.3(9)
C55 C54 C53 116.7(9)
C55 C54 C50 121.1(9)
C53 C54 C50 122.2(9)
C56 C55 C54 121.6(9)
C55 C56 C51 120.3(8)
C62 C61 C66 117.3(8)
C62 C61 N6 116.2(8)
C66 C61 N6 126.3(8)
C63 C62 C61 122.5(9)
C62 C63 C64 119.0(8)
C65 C64 C63 119.4(8)
C65 C64 C60 120.2(8)
C63 C64 C60 120.4(8)
C66 C65 C64 119.3(8)
C65 C66 C61 122.4(8)
N7 C71 C76 109.8(6)
N7 C71 C72 110.7(7)
C76 C71 C72 111.3(7)
C71 C72 C73 109.8(7)
C74 C73 C72 111.1(7)
C73 C74 C75 112.9(8)
C74 C75 C76 110.8(8)
C71 C76 C75 110.7(7)
N8 C81 C82 113.2(6)
N8 C81 C86 110.0(7)
C82 C81 C86 110.1(6)
C81 C82 C83 110.7(7)
C84 C83 C82 111.5(7)
C83 C84 C85 109.5(7)
C84 C85 C86 111.9(7)
C81 C86 C85 110.6(7)
Cl24 C11D Cl23 112.7(7)
Cl25 C12D Cl26 111.2(5)
Cl28 C13D Cl27 110.9(6)
Cl10 C4D Cl9 110.9(6)
Cl11 C5D Cl12 112.6(6)
Cl13 C6D Cl14 111.8(5)
Cl16 C7D Cl15 112.3(7)
Cl18 C8D Cl17 110.9(6)
Cl19 C9D Cl20 112.8(7)
Cl22 C10D Cl21 111.4(8)
Cl4 C1D Cl3 101.3(13)
Cl3' C1D' Cl4' 115.8(12)
Cl6 C2D Cl5 106.6(8)
Cl6' C2D Cl5' 122.1(11)
Cl7 C3D Cl8 112.8(10)
Cl8' C3D' Cl7' 85(3)

loop_
_geom_bond_atom_site_label_1
_geom_bond_atom_site_label_2
_geom_bond_distance
N1 C2 1.379(10)
N1 C11 1.419(10)
N1 C1 1.458(10)
N2 C2 1.275(9)
N2 C21 1.407(10)
N3 C3 1.326(10)
N3 C5 1.377(10)
N3 C31 1.466(11)
N4 C3 1.329(10)
N4 C4 1.384(10)
N4 C41 1.492(10)
N5 C6 1.394(10)
N5 C51 1.409(10)
N5 C1 1.471(10)
N6 C6 1.267(10)
N6 C61 1.411(10)
N7 C7 1.347(9)
N7 C9 1.410(10)
N7 C71 1.473(10)
N8 C7 1.300(10)
N8 C8 1.390(10)
N8 C81 1.486(10)
C2 C3 1.499(11)
C4 C5 1.343(11)
C6 C7 1.525(12)
C8 C9 1.344(11)
C10 C14 1.502(11)
C11 C12 1.357(11)
C11 C16 1.419(12)
C12 C13 1.361(11)
C13 C14 1.406(12)
C14 C15 1.384(12)
C15 C16 1.408(11)
C20 C24 1.502(12)
C21 C26 1.376(11)
C21 C22 1.400(11)
C22 C23 1.365(11)
C23 C24 1.364(11)
C24 C25 1.402(11)
C25 C26 1.366(11)
C31 C36 1.523(11)
C31 C32 1.552(11)
C32 C33 1.504(13)
C33 C34 1.496(13)
C34 C35 1.534(13)
C35 C36 1.517(13)
C41 C46 1.517(11)
C41 C42 1.519(12)
C42 C43 1.525(13)
C43 C44 1.540(14)
C44 C45 1.529(14)
C45 C46 1.519(13)
C50 C54 1.475(13)
C51 C52 1.383(11)
C51 C56 1.383(11)
C52 C53 1.361(12)
C53 C54 1.407(13)
C54 C55 1.405(12)
C55 C56 1.370(12)
C60 C64 1.506(12)
C61 C62 1.366(11)
C61 C66 1.387(11)
C62 C63 1.364(12)
C63 C64 1.408(12)
C64 C65 1.377(11)
C65 C66 1.364(11)
C71 C76 1.506(11)
C71 C72 1.532(12)
C72 C73 1.526(11)
C73 C74 1.510(13)
C74 C75 1.493(13)
C75 C76 1.540(12)
C81 C82 1.493(11)
C81 C86 1.502(12)
C82 C83 1.515(11)
C83 C84 1.505(12)
C84 C85 1.514(12)
C85 C86 1.524(11)
C11D Cl24 1.701(11)
C11D Cl23 1.771(11)
C12D Cl25 1.736(11)
C12D Cl26 1.769(10)
C13D Cl28 1.764(10)
C13D Cl27 1.749(11)
C4D Cl10 1.729(11)
C4D Cl9 1.763(12)
C5D Cl11 1.710(11)
C5D Cl12 1.762(11)
C6D Cl13 1.737(10)
C6D Cl14 1.727(10)
C7D Cl16 1.714(12)
C7D Cl15 1.736(12)
C8D Cl18 1.693(12)
C8D Cl17 1.750(12)
C9D Cl19 1.716(11)
C9D Cl20 1.727(13)
C10D Cl22 1.752(13)
C10D Cl21 1.725(14)
C1D Cl4 1.68(3)
C1D Cl3 2.14(3)
C1D' Cl3' 1.71(2)
C1D' Cl4' 1.80(2)
C2D Cl6' 1.546(16)
C2D Cl6 1.615(16)
C2D Cl5 1.597(15)
C2D Cl5' 1.908(18)
C3D Cl7 1.678(17)
C3D Cl8 1.820(18)
C3D' Cl8' 2.10(8)
C3D' Cl7' 1.94(9)
